data_7045140
loop_
_publ_author_name
'Flowers, S. E.'
'Johnson, M. C.'
'Pitre, B. Z.'
'Cossairt, B. M.'

_publ_section_title
;
 Synthetic routes to a coordinatively unsaturated ruthenium complex
 supported by a tripodal, protic bis(N-heterocyclic carbene) phosphine
 ligand.
;
_journal_issue 4
_journal_name_full 'Dalton transactions (Cambridge, England : 2003)'
_journal_page_first 1276
_journal_page_last 1283
_journal_paper_doi 10.1039/c7dt04333c
_journal_volume 47
_journal_year 2018
_chemical_compound_source 'synthesis as described'
_chemical_formula_moiety 'C34 H40 N7 P Ru, 2(B F4), 3(C2 H3 N)'
_chemical_formula_sum 'C40 H49 B2 F8 N10 P Ru'
_chemical_formula_weight 975.55
_chemical_name_common sef3_8_0m
_chemical_name_systematic
;
 sef3_8_0m
;
_space_group_IT_number 14
_space_group_name_Hall '-P 2ybc'
_space_group_name_H-M_alt 'P 1 21/c 1'
_symmetry_cell_setting monoclinic
_symmetry_Int_Tables_number 14
_symmetry_space_group_name_Hall '-P 2ybc'
_symmetry_space_group_name_H-M 'P 1 21/c 1'
_atom_sites_solution_hydrogens geom
_atom_sites_solution_primary direct
_atom_sites_solution_secondary difmap
_audit_conform_dict_location ftp://ftp.iucr.org/pub/cif_core.dic
_audit_conform_dict_name cif_core.dic
_audit_conform_dict_version 2.4
_audit_creation_date 2017-07-13T12:26:36-00:00
_audit_creation_method 'WinGX routine CIF_UPDATE'
_audit_update_record
;
2017-08-26 deposited with the CCDC.
2017-12-20 downloaded from the CCDC.
;
_cell_angle_alpha 90
_cell_angle_beta 94.836(3)
_cell_angle_gamma 90
_cell_formula_units_Z 4
_cell_length_a 13.1696(6)
_cell_length_b 17.1948(8)
_cell_length_c 20.3695(10)
_cell_measurement_reflns_used 9538
_cell_measurement_temperature 100(2)
_cell_measurement_theta_max 20
_cell_measurement_theta_min 3
_cell_measurement_wavelength 0.71073
_cell_volume 4596.2(4)
_computing_cell_refinement 'SAINT (Bruker, 2007)'
_computing_data_collection 'APEX2 (Bruker, 2007)'
_computing_data_reduction 'SAINT (Bruker, 2007)'
_computing_molecular_graphics 'Ortep-3 for Windows (Farrugia, 1997)'
_computing_publication_material 'WinGX publication routines (Farrugia, 1999)'
_computing_structure_refinement 'SHELXL-97 (Sheldrick, 2008)'
_computing_structure_solution 'SHELXS97 (Sheldrick, 1997)'
_diffrn_ambient_temperature 100(2)
_diffrn_measured_fraction_theta_full 0.995
_diffrn_measured_fraction_theta_max 0.995
_diffrn_measurement_device_type 'Bruker APEXII CCD area-detector'
_diffrn_measurement_method '\f and \w scans'
_diffrn_radiation_monochromator graphite
_diffrn_radiation_probe x-ray
_diffrn_radiation_type MoK\a
_diffrn_radiation_wavelength 0.71073
_diffrn_reflns_av_R_equivalents 0.0425
_diffrn_reflns_av_unetI/netI 0.0174
_diffrn_reflns_limit_h_max 16
_diffrn_reflns_limit_h_min -16
_diffrn_reflns_limit_k_max 21
_diffrn_reflns_limit_k_min -21
_diffrn_reflns_limit_l_max 25
_diffrn_reflns_limit_l_min -25
_diffrn_reflns_number 202195
_diffrn_reflns_theta_full 26.5
_diffrn_reflns_theta_max 26.5
_diffrn_reflns_theta_min 1.55
_diffrn_source 'fine-focus sealed tube'
_exptl_absorpt_coefficient_mu 0.449
_exptl_absorpt_correction_T_max 0.9735
_exptl_absorpt_correction_T_min 0.8845
_exptl_absorpt_correction_type multi-scan
_exptl_absorpt_process_details '(SADABS; Bruker, 2007)'
_exptl_crystal_colour colourless
_exptl_crystal_density_diffrn 1.41
_exptl_crystal_density_method 'not measured'
_exptl_crystal_description sheet
_exptl_crystal_F_000 2000
_exptl_crystal_size_max 0.28
_exptl_crystal_size_mid 0.24
_exptl_crystal_size_min 0.06
_refine_diff_density_max 1.284
_refine_diff_density_min -0.837
_refine_diff_density_rms 0.081
_refine_ls_extinction_method none
_refine_ls_goodness_of_fit_ref 1.074
_refine_ls_hydrogen_treatment mixed
_refine_ls_matrix_type full
_refine_ls_number_parameters 569
_refine_ls_number_reflns 9485
_refine_ls_number_restraints 0
_refine_ls_restrained_S_all 1.074
_refine_ls_R_factor_all 0.0518
_refine_ls_R_factor_gt 0.0413
_refine_ls_shift/su_max 0.04
_refine_ls_shift/su_mean 0.001
_refine_ls_structure_factor_coef Fsqd
_refine_ls_weighting_details 'calc w=1/[\s^2^(Fo^2^)+(0.0479P)^2^+10.0806P] where P=(Fo^2^+2Fc^2^)/3'
_refine_ls_weighting_scheme calc
_refine_ls_wR_factor_gt 0.1043
_refine_ls_wR_factor_ref 0.1135
_reflns_number_gt 8105
_reflns_number_total 9538
_reflns_threshold_expression >2\s(I)
_cod_data_source_file c7dt04333c2.cif
_cod_data_source_block sef3_8_0m
_cod_depositor_comments 'Adding full bibliography for 7045138--7045140.cif.'
_cod_database_code 7045140

loop_
_symmetry_equiv_pos_as_xyz
'x, y, z'
'-x, y+1/2, -z+1/2'
'-x, -y, -z'
'x, -y-1/2, z-1/2'

loop_
_atom_site_label
_atom_site_type_symbol
_atom_site_fract_x
_atom_site_fract_y
_atom_site_fract_z
_atom_site_U_iso_or_equiv
_atom_site_adp_type
_atom_site_occupancy
_atom_site_symmetry_multiplicity
_atom_site_calc_flag
_atom_site_refinement_flags
C1 C 0.6103(2) 0.89103(16) 0.77979(14) 0.0226(6) Uani 1 1 d .
C2 C 0.5644(3) 0.96325(17) 0.68890(14) 0.0287(6) Uani 1 1 d .
C3 C 0.5136(3) 1.00923(18) 0.64038(15) 0.0349(7) Uani 1 1 d .
H3 H 0.4425 1.0189 0.6402 0.042 Uiso 1 1 calc R
C4 C 0.5702(3) 1.04039(18) 0.59233(16) 0.0393(8) Uani 1 1 d .
C5 C 0.6749(3) 1.02418(18) 0.59175(15) 0.0367(8) Uani 1 1 d .
C7 C 0.7249(3) 0.97615(18) 0.63965(15) 0.0321(7) Uani 1 1 d .
H7 H 0.7952 0.9642 0.639 0.039 Uiso 1 1 calc R
C8 C 0.6674(2) 0.94645(16) 0.68832(14) 0.0271(6) Uani 1 1 d .
C9 C 0.5175(4) 1.0933(2) 0.54074(18) 0.0497(10) Uani 1 1 d .
H9A H 0.4456 1.0988 0.5489 0.075 Uiso 1 1 calc R
H9B H 0.5225 1.0708 0.4969 0.075 Uiso 1 1 calc R
H9C H 0.5503 1.1445 0.5429 0.075 Uiso 1 1 calc R
C10 C 0.7354(4) 1.0594(2) 0.53925(17) 0.0498(10) Uani 1 1 d .
H10A H 0.8082 1.0499 0.5504 0.075 Uiso 1 1 calc R
H10B H 0.7228 1.1155 0.5368 0.075 Uiso 1 1 calc R
H10C H 0.7144 1.0356 0.4966 0.075 Uiso 1 1 calc R
C11 C 0.7936(2) 0.86772(17) 0.76330(15) 0.0253(6) Uani 1 1 d .
H11A H 0.8208 0.8902 0.8059 0.03 Uiso 1 1 calc R
H11B H 0.8406 0.8819 0.7298 0.03 Uiso 1 1 calc R
C12 C 0.7896(2) 0.77952(17) 0.76948(15) 0.0275(6) Uani 1 1 d .
H12A H 0.8588 0.7604 0.7841 0.033 Uiso 1 1 calc R
H12B H 0.7705 0.7572 0.7254 0.033 Uiso 1 1 calc R
C13 C 0.4765(2) 0.78090(16) 0.83632(13) 0.0194(5) Uani 1 1 d .
C14 C 0.3150(2) 0.73429(16) 0.83631(13) 0.0192(5) Uani 1 1 d .
C15 C 0.2164(2) 0.71583(17) 0.84940(14) 0.0248(6) Uani 1 1 d .
H15 H 0.1867 0.7386 0.8857 0.03 Uiso 1 1 calc R
C16 C 0.1616(2) 0.66332(17) 0.80831(15) 0.0263(6) Uani 1 1 d .
C17 C 0.2072(2) 0.62918(16) 0.75475(14) 0.0233(6) Uani 1 1 d .
C18 C 0.3057(2) 0.64846(16) 0.74146(13) 0.0219(6) Uani 1 1 d .
H18 H 0.3359 0.6261 0.7052 0.026 Uiso 1 1 calc R
C19 C 0.3586(2) 0.70142(16) 0.78276(13) 0.0198(5) Uani 1 1 d .
C20 C 0.0549(2) 0.6413(2) 0.82178(19) 0.0393(8) Uani 1 1 d .
H20A H 0.0336 0.6725 0.8585 0.059 Uiso 1 1 calc R
H20B H 0.0528 0.586 0.8333 0.059 Uiso 1 1 calc R
H20C H 0.0087 0.651 0.7824 0.059 Uiso 1 1 calc R
C21 C 0.1477(2) 0.57117(18) 0.71099(15) 0.0293(6) Uani 1 1 d .
H21A H 0.1926 0.548 0.6803 0.044 Uiso 1 1 calc R
H21B H 0.091 0.5977 0.686 0.044 Uiso 1 1 calc R
H21C H 0.121 0.5302 0.7382 0.044 Uiso 1 1 calc R
C22 C 0.5324(2) 0.71109(19) 0.73874(14) 0.0285(7) Uani 1 1 d .
H22A H 0.5548 0.7581 0.7159 0.034 Uiso 1 1 calc R
H22B H 0.5014 0.6748 0.705 0.034 Uiso 1 1 calc R
C23 C 0.6240(2) 0.67256(17) 0.77586(16) 0.0284(7) Uani 1 1 d .
H23A H 0.6675 0.6489 0.7439 0.034 Uiso 1 1 calc R
H23B H 0.6004 0.6305 0.8041 0.034 Uiso 1 1 calc R
C24 C 0.7758(2) 0.68070(17) 0.88453(16) 0.0267(6) Uani 1 1 d .
C25 C 0.8063(2) 0.70734(19) 0.94727(16) 0.0310(7) Uani 1 1 d .
H25 H 0.7894 0.7588 0.9594 0.037 Uiso 1 1 calc R
C26 C 0.8615(3) 0.6596(2) 0.99297(19) 0.0392(8) Uani 1 1 d .
H26 H 0.8804 0.678 1.0363 0.047 Uiso 1 1 calc R
C27 C 0.8884(3) 0.5859(2) 0.9747(2) 0.0476(10) Uani 1 1 d .
H27 H 0.9267 0.5535 1.0054 0.057 Uiso 1 1 calc R
C28 C 0.8599(3) 0.5589(2) 0.9122(2) 0.0502(10) Uani 1 1 d .
H28 H 0.8792 0.508 0.8999 0.06 Uiso 1 1 calc R
C29 C 0.8034(3) 0.60522(19) 0.86689(19) 0.0370(8) Uani 1 1 d .
H29 H 0.7834 0.5859 0.824 0.044 Uiso 1 1 calc R
C30 C 0.7880(2) 0.94492(16) 0.93398(14) 0.0231(6) Uani 1 1 d .
C31 C 0.8655(2) 0.99627(19) 0.96600(16) 0.0319(7) Uani 1 1 d .
H31A H 0.921 1.003 0.9374 0.048 Uiso 1 1 calc R
H31B H 0.8924 0.9733 1.008 0.048 Uiso 1 1 calc R
H31C H 0.835 1.047 0.9742 0.048 Uiso 1 1 calc R
C32 C 0.5971(2) 0.75924(17) 1.01116(14) 0.0252(6) Uani 1 1 d .
C33 C 0.6031(3) 0.7200(2) 1.07461(15) 0.0406(8) Uani 1 1 d .
H33A H 0.6373 0.6697 1.071 0.061 Uiso 1 1 calc R
H33B H 0.5343 0.7116 1.088 0.061 Uiso 1 1 calc R
H33C H 0.642 0.7521 1.1076 0.061 Uiso 1 1 calc R
C34 C 0.4565(2) 0.97774(18) 0.91123(15) 0.0298(7) Uani 1 1 d .
C35 C 0.3855(3) 1.0370(2) 0.9303(2) 0.0477(10) Uani 1 1 d .
H35A H 0.3513 1.0608 0.8906 0.072 Uiso 1 1 calc R
H35B H 0.4229 1.0771 0.9567 0.072 Uiso 1 1 calc R
H35C H 0.3346 1.0131 0.9563 0.072 Uiso 1 1 calc R
C36 C 0.7662(4) 1.0502(2) 1.2173(2) 0.0532(10) Uani 1 1 d .
N8 N 0.6875(3) 1.0498(2) 1.23458(18) 0.0560(9) Uani 1 1 d .
C38 C 0.9824(3) 1.1775(2) 1.0597(2) 0.0470(10) Uani 1 1 d .
C39 C 0.9409(3) 1.2142(3) 0.9993(2) 0.0569(11) Uani 1 1 d .
H39A H 0.9396 1.2707 1.0054 0.085 Uiso 1 1 calc R
H39B H 0.8714 1.1953 0.988 0.085 Uiso 1 1 calc R
H39C H 0.9836 1.2014 0.9637 0.085 Uiso 1 1 calc R
C40 C 0.0601(4) 0.8521(3) 0.6545(2) 0.0594(12) Uani 1 1 d .
C41 C 0.1382(5) 0.7933(3) 0.6626(3) 0.095(2) Uani 1 1 d .
H41A H 0.1958 0.8083 0.6379 0.143 Uiso 1 1 calc R
H41B H 0.1105 0.7435 0.6459 0.143 Uiso 1 1 calc R
H41C H 0.1612 0.7882 0.7094 0.143 Uiso 1 1 calc R
N1 N 0.5325(2) 0.92793(14) 0.74496(12) 0.0270(5) Uani 1 1 d .
H1 H 0.4695 0.9294 0.7564 0.032 Uiso 1 1 calc R
N2 N 0.69258(19) 0.90091(14) 0.74452(12) 0.0243(5) Uani 1 1 d .
N3 N 0.38948(17) 0.78193(13) 0.86742(11) 0.0195(5) Uani 1 1 d .
H3A H 0.3812 0.8094 0.903 0.023 Uiso 1 1 calc R
N4 N 0.45679(18) 0.73274(14) 0.78384(11) 0.0219(5) Uani 1 1 d .
N5 N 0.72791(18) 0.90537(14) 0.90880(12) 0.0234(5) Uani 1 1 d .
N6 N 0.59482(17) 0.78846(14) 0.96088(11) 0.0215(5) Uani 1 1 d .
N7 N 0.51021(18) 0.93047(14) 0.89671(11) 0.0227(5) Uani 1 1 d .
C37 C 0.8685(5) 1.0509(4) 1.1963(4) 0.139(4) Uani 1 1 d .
H37A H 0.904 1.0979 1.213 0.209 Uiso 1 1 calc R
H37B H 0.8653 1.0505 1.1481 0.209 Uiso 1 1 calc R
H37C H 0.9056 1.0049 1.2137 0.209 Uiso 1 1 calc R
N9 N 1.0152(3) 1.1495(2) 1.1069(2) 0.0642(10) Uani 1 1 d .
N10 N -0.0007(3) 0.9011(2) 0.6479(2) 0.0712(12) Uani 1 1 d .
B1 B 0.8575(3) 0.6508(2) 0.6212(2) 0.0392(9) Uani 1 1 d .
B2 B 0.6578(3) 1.1703(3) 0.9532(2) 0.0382(9) Uani 1 1 d .
F1 F 0.7947(2) 0.65926(17) 0.56328(17) 0.0797(9) Uani 1 1 d .
F2 F 0.92897(19) 0.59621(17) 0.60585(12) 0.0660(7) Uani 1 1 d .
F3 F 0.8033(2) 0.62352(14) 0.67082(13) 0.0696(8) Uani 1 1 d .
F4 F 0.9076(3) 0.7175(2) 0.63886(16) 0.1159(16) Uani 1 1 d .
F5 F 0.56732(18) 1.14934(18) 0.91858(13) 0.0684(8) Uani 1 1 d .
F6 F 0.73812(16) 1.14902(15) 0.91943(10) 0.0503(6) Uani 1 1 d .
F7 F 0.6566(3) 1.24973(17) 0.9629(2) 0.1017(12) Uani 1 1 d .
F8 F 0.6680(2) 1.13726(17) 1.01485(11) 0.0665(7) Uani 1 1 d .
P1 P 0.69946(5) 0.74318(4) 0.82737(4) 0.02127(15) Uani 1 1 d .
Ru1 Ru 0.603435(16) 0.838859(12) 0.867376(10) 0.01867(8) Uani 1 1 d .

loop_
_atom_site_aniso_label
_atom_site_aniso_U_11
_atom_site_aniso_U_22
_atom_site_aniso_U_33
_atom_site_aniso_U_23
_atom_site_aniso_U_13
_atom_site_aniso_U_12
C1 0.0266(14) 0.0172(13) 0.0237(14) -0.0050(11) -0.0009(11) 0.0000(11)
C2 0.0441(18) 0.0180(14) 0.0229(14) -0.0053(11) -0.0038(12) 0.0023(12)
C3 0.052(2) 0.0228(15) 0.0277(16) -0.0050(12) -0.0089(14) 0.0076(14)
C4 0.073(3) 0.0198(15) 0.0232(15) -0.0053(12) -0.0076(15) 0.0038(15)
C5 0.070(2) 0.0199(15) 0.0195(14) -0.0038(12) 0.0015(15) -0.0002(15)
C7 0.052(2) 0.0209(15) 0.0239(15) -0.0029(12) 0.0048(13) -0.0023(14)
C8 0.0427(18) 0.0171(14) 0.0210(14) -0.0045(11) -0.0011(12) 0.0001(12)
C9 0.090(3) 0.0250(17) 0.0311(18) 0.0008(14) -0.0107(19) 0.0077(18)
C10 0.094(3) 0.0301(18) 0.0269(17) 0.0042(14) 0.0122(18) 0.0037(19)
C11 0.0239(14) 0.0246(15) 0.0276(14) 0.0025(12) 0.0037(11) -0.0016(11)
C12 0.0279(15) 0.0227(15) 0.0329(16) -0.0004(12) 0.0089(12) 0.0000(12)
C13 0.0218(13) 0.0200(13) 0.0160(12) -0.0027(10) -0.0006(10) 0.0017(10)
C14 0.0219(13) 0.0191(13) 0.0161(12) -0.0022(10) -0.0014(10) 0.0012(10)
C15 0.0235(14) 0.0253(15) 0.0260(14) -0.0042(11) 0.0042(11) 0.0027(11)
C16 0.0228(14) 0.0243(15) 0.0316(15) -0.0021(12) 0.0011(12) 0.0005(11)
C17 0.0230(14) 0.0204(14) 0.0253(14) -0.0012(11) -0.0056(11) 0.0001(11)
C18 0.0251(14) 0.0236(14) 0.0165(12) -0.0032(10) -0.0012(10) 0.0013(11)
C19 0.0209(13) 0.0214(14) 0.0167(12) -0.0003(10) -0.0008(10) 0.0012(11)
C20 0.0259(16) 0.0399(19) 0.053(2) -0.0153(16) 0.0093(15) -0.0070(14)
C21 0.0274(15) 0.0275(16) 0.0319(16) -0.0068(13) -0.0051(12) -0.0024(12)
C22 0.0282(15) 0.0366(17) 0.0222(14) -0.0130(12) 0.0106(12) -0.0072(13)
C23 0.0273(15) 0.0234(15) 0.0361(16) -0.0119(12) 0.0123(13) -0.0038(12)
C24 0.0201(14) 0.0212(14) 0.0400(17) 0.0055(12) 0.0096(12) 0.0011(11)
C25 0.0239(15) 0.0263(16) 0.0429(18) 0.0047(13) 0.0034(13) 0.0042(12)
C26 0.0280(17) 0.041(2) 0.049(2) 0.0120(16) 0.0030(15) 0.0075(14)
C27 0.0375(19) 0.041(2) 0.065(3) 0.0241(19) 0.0107(18) 0.0125(16)
C28 0.048(2) 0.0242(18) 0.081(3) 0.0152(18) 0.024(2) 0.0149(16)
C29 0.0364(18) 0.0248(16) 0.052(2) 0.0012(15) 0.0165(15) 0.0059(14)
C30 0.0235(14) 0.0210(14) 0.0243(14) 0.0029(11) -0.0006(11) 0.0015(11)
C31 0.0275(15) 0.0296(16) 0.0366(17) -0.0019(13) -0.0084(13) -0.0080(13)
C32 0.0258(15) 0.0271(15) 0.0219(15) -0.0082(12) -0.0034(11) 0.0020(12)
C33 0.055(2) 0.045(2) 0.0201(15) 0.0015(14) -0.0047(14) 0.0061(17)
C34 0.0332(16) 0.0280(16) 0.0269(15) -0.0077(12) -0.0045(12) 0.0045(13)
C35 0.047(2) 0.040(2) 0.056(2) -0.0193(18) 0.0028(18) 0.0179(17)
C36 0.066(3) 0.046(2) 0.049(2) -0.0054(18) 0.016(2) 0.002(2)
N8 0.0419(19) 0.070(2) 0.055(2) 0.0041(18) 0.0006(16) 0.0187(17)
C38 0.0267(18) 0.047(2) 0.069(3) -0.014(2) 0.0104(18) -0.0002(16)
C39 0.041(2) 0.071(3) 0.060(3) -0.017(2) 0.0097(19) -0.007(2)
C40 0.071(3) 0.038(2) 0.067(3) 0.009(2) -0.010(2) -0.007(2)
C41 0.124(5) 0.066(4) 0.087(4) -0.007(3) -0.037(4) 0.028(4)
N1 0.0309(13) 0.0248(13) 0.0246(12) -0.0029(10) -0.0012(10) 0.0040(10)
N2 0.0300(13) 0.0201(12) 0.0227(12) -0.0006(9) 0.0012(10) -0.0008(10)
N3 0.0216(11) 0.0211(12) 0.0156(10) -0.0046(9) 0.0001(8) 0.0013(9)
N4 0.0225(12) 0.0262(12) 0.0170(11) -0.0065(9) 0.0025(9) -0.0021(10)
N5 0.0237(12) 0.0201(12) 0.0259(12) -0.0005(10) -0.0012(10) 0.0008(10)
N6 0.0186(11) 0.0213(12) 0.0238(12) -0.0077(10) -0.0027(9) 0.0010(9)
N7 0.0239(12) 0.0208(12) 0.0223(12) -0.0054(9) -0.0040(9) 0.0028(10)
C37 0.118(5) 0.122(6) 0.195(8) -0.101(6) 0.117(6) -0.066(5)
N9 0.043(2) 0.061(2) 0.090(3) 0.005(2) 0.011(2) 0.0052(18)
N10 0.058(2) 0.051(2) 0.103(3) 0.012(2) 0.001(2) -0.007(2)
B1 0.034(2) 0.042(2) 0.042(2) -0.0070(17) 0.0089(17) -0.0125(17)
B2 0.034(2) 0.047(2) 0.0327(19) -0.0094(17) -0.0015(15) 0.0082(17)
F1 0.0518(15) 0.082(2) 0.101(2) 0.0383(17) -0.0193(15) 0.0030(14)
F2 0.0569(15) 0.095(2) 0.0490(14) 0.0141(13) 0.0177(11) 0.0231(14)
F3 0.0902(19) 0.0498(14) 0.0774(17) -0.0243(13) 0.0577(15) -0.0277(13)
F4 0.170(4) 0.100(2) 0.089(2) -0.0565(19) 0.076(2) -0.102(3)
F5 0.0375(12) 0.103(2) 0.0640(16) -0.0281(15) -0.0029(11) 0.0048(13)
F6 0.0401(12) 0.0790(17) 0.0325(11) -0.0038(10) 0.0067(9) 0.0123(11)
F7 0.104(3) 0.0502(17) 0.148(3) -0.0339(19) -0.006(2) 0.0128(17)
F8 0.0809(18) 0.0877(19) 0.0335(12) -0.0028(12) 0.0205(12) 0.0193(15)
P1 0.0205(3) 0.0161(3) 0.0278(4) -0.0028(3) 0.0052(3) -0.0007(3)
Ru1 0.01935(12) 0.01681(12) 0.01952(12) -0.00363(8) -0.00039(8) 0.00074(8)

loop_
_atom_type_symbol
_atom_type_description
_atom_type_scat_dispersion_real
_atom_type_scat_dispersion_imag
_atom_type_scat_source
C C 0.0033 0.0016 'International Tables Vol C Tables 4.2.6.8 and 6.1.1.4'
H H 0 0 'International Tables Vol C Tables 4.2.6.8 and 6.1.1.4'
N N 0.0061 0.0033 'International Tables Vol C Tables 4.2.6.8 and 6.1.1.4'
B B 0.0013 0.0007 'International Tables Vol C Tables 4.2.6.8 and 6.1.1.4'
F F 0.0171 0.0103 'International Tables Vol C Tables 4.2.6.8 and 6.1.1.4'
P P 0.1023 0.0942 'International Tables Vol C Tables 4.2.6.8 and 6.1.1.4'
Ru Ru -1.2594 0.8363 'International Tables Vol C Tables 4.2.6.8 and 6.1.1.4'

loop_
_geom_angle_atom_site_label_1
_geom_angle_atom_site_label_2
_geom_angle_atom_site_label_3
_geom_angle
N1 C1 N2 105.5(2)
N1 C1 Ru1 125.9(2)
N2 C1 Ru1 128.6(2)
C8 C2 N1 106.3(3)
C8 C2 C3 121.6(3)
N1 C2 C3 132.1(3)
C4 C3 C2 117.7(3)
C4 C3 H3 121.1
C2 C3 H3 121.1
C3 C4 C5 121.0(3)
C3 C4 C9 118.7(4)
C5 C4 C9 120.4(3)
C7 C5 C4 120.9(3)
C7 C5 C10 119.0(4)
C4 C5 C10 120.1(3)
C8 C7 C5 117.4(3)
C8 C7 H7 121.3
C5 C7 H7 121.3
C2 C8 C7 121.3(3)
C2 C8 N2 105.8(3)
C7 C8 N2 132.8(3)
C4 C9 H9A 109.5
C4 C9 H9B 109.5
H9A C9 H9B 109.5
C4 C9 H9C 109.5
H9A C9 H9C 109.5
H9B C9 H9C 109.5
C5 C10 H10A 109.5
C5 C10 H10B 109.5
H10A C10 H10B 109.5
C5 C10 H10C 109.5
H10A C10 H10C 109.5
H10B C10 H10C 109.5
N2 C11 C12 111.8(2)
N2 C11 H11A 109.2
C12 C11 H11A 109.2
N2 C11 H11B 109.2
C12 C11 H11B 109.2
H11A C11 H11B 107.9
C11 C12 P1 114.6(2)
C11 C12 H12A 108.6
P1 C12 H12A 108.6
C11 C12 H12B 108.6
P1 C12 H12B 108.6
H12A C12 H12B 107.6
N3 C13 N4 105.2(2)
N3 C13 Ru1 124.19(19)
N4 C13 Ru1 130.6(2)
C15 C14 N3 133.3(2)
C15 C14 C19 120.9(3)
N3 C14 C19 105.9(2)
C14 C15 C16 118.7(3)
C14 C15 H15 120.6
C16 C15 H15 120.6
C15 C16 C17 120.0(3)
C15 C16 C20 120.0(3)
C17 C16 C20 120.0(3)
C18 C17 C16 121.0(3)
C18 C17 C21 119.3(3)
C16 C17 C21 119.7(3)
C17 C18 C19 118.0(3)
C17 C18 H18 121
C19 C18 H18 121
C18 C19 C14 121.4(3)
C18 C19 N4 132.7(3)
C14 C19 N4 105.9(2)
C16 C20 H20A 109.5
C16 C20 H20B 109.5
H20A C20 H20B 109.5
C16 C20 H20C 109.5
H20A C20 H20C 109.5
H20B C20 H20C 109.5
C17 C21 H21A 109.5
C17 C21 H21B 109.5
H21A C21 H21B 109.5
C17 C21 H21C 109.5
H21A C21 H21C 109.5
H21B C21 H21C 109.5
N4 C22 C23 110.7(2)
N4 C22 H22A 109.5
C23 C22 H22A 109.5
N4 C22 H22B 109.5
C23 C22 H22B 109.5
H22A C22 H22B 108.1
C22 C23 P1 111.3(2)
C22 C23 H23A 109.4
P1 C23 H23A 109.4
C22 C23 H23B 109.4
P1 C23 H23B 109.4
H23A C23 H23B 108
C25 C24 C29 118.8(3)
C25 C24 P1 119.7(2)
C29 C24 P1 121.5(3)
C24 C25 C26 121.0(3)
C24 C25 H25 119.5
C26 C25 H25 119.5
C27 C26 C25 119.5(4)
C27 C26 H26 120.3
C25 C26 H26 120.3
C26 C27 C28 120.3(3)
C26 C27 H27 119.9
C28 C27 H27 119.9
C27 C28 C29 120.7(3)
C27 C28 H28 119.7
C29 C28 H28 119.7
C28 C29 C24 119.8(4)
C28 C29 H29 120.1
C24 C29 H29 120.1
N5 C30 C31 179.6(3)
C30 C31 H31A 109.5
C30 C31 H31B 109.5
H31A C31 H31B 109.5
C30 C31 H31C 109.5
H31A C31 H31C 109.5
H31B C31 H31C 109.5
N6 C32 C33 177.8(3)
C32 C33 H33A 109.5
C32 C33 H33B 109.5
H33A C33 H33B 109.5
C32 C33 H33C 109.5
H33A C33 H33C 109.5
H33B C33 H33C 109.5
N7 C34 C35 178.5(4)
C34 C35 H35A 109.5
C34 C35 H35B 109.5
H35A C35 H35B 109.5
C34 C35 H35C 109.5
H35A C35 H35C 109.5
H35B C35 H35C 109.5
N8 C36 C37 178.9(6)
N9 C38 C39 179.4(5)
C38 C39 H39A 109.5
C38 C39 H39B 109.5
H39A C39 H39B 109.5
C38 C39 H39C 109.5
H39A C39 H39C 109.5
H39B C39 H39C 109.5
N10 C40 C41 178.1(6)
C40 C41 H41A 109.5
C40 C41 H41B 109.5
H41A C41 H41B 109.5
C40 C41 H41C 109.5
H41A C41 H41C 109.5
H41B C41 H41C 109.5
C1 N1 C2 111.5(3)
C1 N1 H1 124.2
C2 N1 H1 124.2
C1 N2 C8 110.9(2)
C1 N2 C11 123.9(2)
C8 N2 C11 125.2(2)
C13 N3 C14 111.8(2)
C13 N3 H3A 124.1
C14 N3 H3A 124.1
C13 N4 C19 111.2(2)
C13 N4 C22 123.7(2)
C19 N4 C22 124.8(2)
C30 N5 Ru1 173.5(2)
C32 N6 Ru1 175.1(2)
C34 N7 Ru1 176.9(2)
C36 C37 H37A 109.5
C36 C37 H37B 109.5
H37A C37 H37B 109.5
C36 C37 H37C 109.5
H37A C37 H37C 109.5
H37B C37 H37C 109.5
F4 B1 F3 111.5(3)
F4 B1 F2 108.0(4)
F3 B1 F2 110.0(3)
F4 B1 F1 112.2(4)
F3 B1 F1 110.6(3)
F2 B1 F1 104.3(3)
F6 B2 F8 109.3(3)
F6 B2 F7 110.9(4)
F8 B2 F7 106.3(3)
F6 B2 F5 110.2(3)
F8 B2 F5 111.9(4)
F7 B2 F5 108.1(3)
C24 P1 C23 102.56(15)
C24 P1 C12 104.87(14)
C23 P1 C12 101.78(14)
C24 P1 Ru1 119.49(10)
C23 P1 Ru1 113.14(10)
C12 P1 Ru1 113.02(10)
C13 Ru1 C1 92.34(11)
C13 Ru1 N6 88.49(10)
C1 Ru1 N6 177.71(10)
C13 Ru1 N7 88.33(10)
C1 Ru1 N7 89.38(10)
N6 Ru1 N7 88.52(9)
C13 Ru1 N5 173.42(10)
C1 Ru1 N5 91.22(10)
N6 Ru1 N5 87.75(9)
N7 Ru1 N5 86.18(9)
C13 Ru1 P1 90.08(8)
C1 Ru1 P1 86.35(8)
N6 Ru1 P1 95.78(6)
N7 Ru1 P1 175.38(7)
N5 Ru1 P1 95.66(7)

loop_
_geom_bond_atom_site_label_1
_geom_bond_atom_site_label_2
_geom_bond_distance
C1 N1 1.355(4)
C1 N2 1.360(4)
C1 Ru1 2.006(3)
C2 C8 1.388(5)
C2 N1 1.390(4)
C2 C3 1.392(4)
C3 C4 1.387(5)
C3 H3 0.95
C4 C5 1.408(6)
C4 C9 1.513(5)
C5 C7 1.399(5)
C5 C10 1.513(5)
C7 C8 1.394(4)
C7 H7 0.95
C8 N2 1.403(4)
C9 H9A 0.98
C9 H9B 0.98
C9 H9C 0.98
C10 H10A 0.98
C10 H10B 0.98
C10 H10C 0.98
C11 N2 1.468(4)
C11 C12 1.523(4)
C11 H11A 0.99
C11 H11B 0.99
C12 P1 1.852(3)
C12 H12A 0.99
C12 H12B 0.99
C13 N3 1.355(3)
C13 N4 1.360(3)
C13 Ru1 2.003(3)
C14 C15 1.384(4)
C14 N3 1.390(3)
C14 C19 1.395(4)
C15 C16 1.391(4)
C15 H15 0.95
C16 C17 1.417(4)
C16 C20 1.503(4)
C17 C18 1.387(4)
C17 C21 1.512(4)
C18 C19 1.387(4)
C18 H18 0.95
C19 N4 1.399(4)
C20 H20A 0.98
C20 H20B 0.98
C20 H20C 0.98
C21 H21A 0.98
C21 H21B 0.98
C21 H21C 0.98
C22 N4 1.459(3)
C22 C23 1.521(5)
C22 H22A 0.99
C22 H22B 0.99
C23 P1 1.840(3)
C23 H23A 0.99
C23 H23B 0.99
C24 C25 1.385(5)
C24 C29 1.403(4)
C24 P1 1.823(3)
C25 C26 1.398(5)
C25 H25 0.95
C26 C27 1.376(5)
C26 H26 0.95
C27 C28 1.378(6)
C27 H27 0.95
C28 C29 1.387(5)
C28 H28 0.95
C29 H29 0.95
C30 N5 1.133(4)
C30 C31 1.461(4)
C31 H31A 0.98
C31 H31B 0.98
C31 H31C 0.98
C32 N6 1.139(4)
C32 C33 1.454(4)
C33 H33A 0.98
C33 H33B 0.98
C33 H33C 0.98
C34 N7 1.133(4)
C34 C35 1.458(4)
C35 H35A 0.98
C35 H35B 0.98
C35 H35C 0.98
C36 N8 1.122(5)
C36 C37 1.448(7)
C38 N9 1.129(6)
C38 C39 1.448(7)
C39 H39A 0.98
C39 H39B 0.98
C39 H39C 0.98
C40 N10 1.162(6)
C40 C41 1.441(7)
C41 H41A 0.98
C41 H41B 0.98
C41 H41C 0.98
N1 H1 0.88
N3 H3A 0.88
N5 Ru1 2.115(2)
N6 Ru1 2.104(2)
N7 Ru1 2.114(2)
C37 H37A 0.98
C37 H37B 0.98
C37 H37C 0.98
B1 F4 1.357(5)
B1 F3 1.369(5)
B1 F2 1.383(5)
B1 F1 1.391(5)
B2 F6 1.361(4)
B2 F8 1.374(5)
B2 F7 1.380(5)
B2 F5 1.381(5)
P1 Ru1 2.2680(7)

loop_
_geom_torsion_atom_site_label_1
_geom_torsion_atom_site_label_2
_geom_torsion_atom_site_label_3
_geom_torsion_atom_site_label_4
_geom_torsion
C8 C2 C3 C4 -2.3(4)
N1 C2 C3 C4 175.6(3)
C2 C3 C4 C5 1.7(5)
C2 C3 C4 C9 -177.5(3)
C3 C4 C5 C7 0.0(5)
C9 C4 C5 C7 179.2(3)
C3 C4 C5 C10 -179.4(3)
C9 C4 C5 C10 -0.2(5)
C4 C5 C7 C8 -1.2(4)
C10 C5 C7 C8 178.3(3)
N1 C2 C8 C7 -177.2(3)
C3 C2 C8 C7 1.2(4)
N1 C2 C8 N2 0.3(3)
C3 C2 C8 N2 178.8(3)
C5 C7 C8 C2 0.6(4)
C5 C7 C8 N2 -176.2(3)
N2 C11 C12 P1 -55.8(3)
N3 C14 C15 C16 -178.4(3)
C19 C14 C15 C16 0.4(4)
C14 C15 C16 C17 0.7(4)
C14 C15 C16 C20 179.2(3)
C15 C16 C17 C18 -1.4(4)
C20 C16 C17 C18 -179.8(3)
C15 C16 C17 C21 179.0(3)
C20 C16 C17 C21 0.5(4)
C16 C17 C18 C19 0.8(4)
C21 C17 C18 C19 -179.5(3)
C17 C18 C19 C14 0.3(4)
C17 C18 C19 N4 179.6(3)
C15 C14 C19 C18 -1.0(4)
N3 C14 C19 C18 178.2(2)
C15 C14 C19 N4 179.6(3)
N3 C14 C19 N4 -1.3(3)
N4 C22 C23 P1 -70.5(3)
C29 C24 C25 C26 -1.5(5)
P1 C24 C25 C26 177.5(2)
C24 C25 C26 C27 1.8(5)
C25 C26 C27 C28 -0.9(5)
C26 C27 C28 C29 -0.4(6)
C27 C28 C29 C24 0.7(5)
C25 C24 C29 C28 0.2(5)
P1 C24 C29 C28 -178.8(3)
N2 C1 N1 C2 -1.8(3)
Ru1 C1 N1 C2 175.1(2)
C8 C2 N1 C1 0.9(3)
C3 C2 N1 C1 -177.3(3)
N1 C1 N2 C8 2.0(3)
Ru1 C1 N2 C8 -174.8(2)
N1 C1 N2 C11 -177.8(2)
Ru1 C1 N2 C11 5.4(4)
C2 C8 N2 C1 -1.5(3)
C7 C8 N2 C1 175.7(3)
C2 C8 N2 C11 178.3(3)
C7 C8 N2 C11 -4.5(5)
C12 C11 N2 C1 57.8(4)
C12 C11 N2 C8 -121.9(3)
N4 C13 N3 C14 0.9(3)
Ru1 C13 N3 C14 -177.82(19)
C15 C14 N3 C13 179.2(3)
C19 C14 N3 C13 0.3(3)
N3 C13 N4 C19 -1.8(3)
Ru1 C13 N4 C19 176.8(2)
N3 C13 N4 C22 -176.2(3)
Ru1 C13 N4 C22 2.5(4)
C18 C19 N4 C13 -177.4(3)
C14 C19 N4 C13 2.0(3)
C18 C19 N4 C22 -3.1(5)
C14 C19 N4 C22 176.3(3)
C23 C22 N4 C13 58.0(4)
C23 C22 N4 C19 -115.6(3)
C31 C30 N5 Ru1 -9E1(6)
C33 C32 N6 Ru1 -21(11)
C35 C34 N7 Ru1 36(17)
C25 C24 P1 C23 -150.4(2)
C29 C24 P1 C23 28.5(3)
C25 C24 P1 C12 103.6(3)
C29 C24 P1 C12 -77.5(3)
C25 C24 P1 Ru1 -24.4(3)
C29 C24 P1 Ru1 154.6(2)
C22 C23 P1 C24 162.5(2)
C22 C23 P1 C12 -89.2(2)
C22 C23 P1 Ru1 32.4(2)
C11 C12 P1 C24 -125.6(2)
C11 C12 P1 C23 127.8(2)
C11 C12 P1 Ru1 6.2(3)
N3 C13 Ru1 C1 -126.4(2)
N4 C13 Ru1 C1 55.2(3)
N3 C13 Ru1 N6 51.5(2)
N4 C13 Ru1 N6 -127.0(3)
N3 C13 Ru1 N7 -37.1(2)
N4 C13 Ru1 N7 144.5(3)
N3 C13 Ru1 N5 -3.7(10)
N4 C13 Ru1 N5 177.9(7)
N3 C13 Ru1 P1 147.2(2)
N4 C13 Ru1 P1 -31.2(3)
N1 C1 Ru1 C13 49.0(2)
N2 C1 Ru1 C13 -134.8(3)
N1 C1 Ru1 N6 -62(3)
N2 C1 Ru1 N6 114(2)
N1 C1 Ru1 N7 -39.3(2)
N2 C1 Ru1 N7 136.9(3)
N1 C1 Ru1 N5 -125.5(2)
N2 C1 Ru1 N5 50.7(3)
N1 C1 Ru1 P1 138.9(2)
N2 C1 Ru1 P1 -44.9(2)
C32 N6 Ru1 C13 124(3)
C32 N6 Ru1 C1 -124(3)
C32 N6 Ru1 N7 -147(3)
C32 N6 Ru1 N5 -61(3)
C32 N6 Ru1 P1 35(3)
C34 N7 Ru1 C13 -4(5)
C34 N7 Ru1 C1 88(5)
C34 N7 Ru1 N6 -93(5)
C34 N7 Ru1 N5 18E1(10)
C34 N7 Ru1 P1 66(5)
C30 N5 Ru1 C13 -17(3)
C30 N5 Ru1 C1 106(2)
C30 N5 Ru1 N6 -72(2)
C30 N5 Ru1 N7 16(2)
C30 N5 Ru1 P1 -168(2)
C24 P1 Ru1 C13 -110.78(13)
C23 P1 Ru1 C13 10.12(14)
C12 P1 Ru1 C13 125.12(14)
C24 P1 Ru1 C1 156.89(14)
C23 P1 Ru1 C1 -82.22(14)
C12 P1 Ru1 C1 32.78(14)
C24 P1 Ru1 N6 -22.28(13)
C23 P1 Ru1 N6 98.61(13)
C12 P1 Ru1 N6 -146.38(13)
C24 P1 Ru1 N7 18E1(3)
C23 P1 Ru1 N7 -59.8(9)
C12 P1 Ru1 N7 55.2(9)
C24 P1 Ru1 N5 66.02(13)
C23 P1 Ru1 N5 -173.09(13)
C12 P1 Ru1 N5 -58.08(13)
